data_2102308
loop_
_publ_author_name
'Marsh, Richard E.'

_publ_section_title
;
 Space group <i>Cc</i>: an update
;
_journal_issue 2
_journal_name_full 'Acta Crystallographica Section B'
_journal_page_first 252
_journal_page_last 253
_journal_paper_doi 10.1107/S0108768104003878
_journal_volume 60
_journal_year 2004
_chemical_formula_moiety 'C19 H21 N5'
_chemical_formula_sum 'C19 H21 N5'
_space_group_crystal_system monoclinic
_space_group_IT_number 15
_symmetry_space_group_name_H-M 'C 1 2/c 1'
_audit_creation_method CRYM
_cell_angle_alpha 90
_cell_angle_beta 113.92
_cell_angle_gamma 90
_cell_formula_units_Z 8
_cell_length_a 31.5360
_cell_length_b 6.4960
_cell_length_c 17.5900
_cell_volume 3293.958
_cod_data_source_file bk0142.cif
_cod_data_source_block ABORUE
_cod_depositor_comments
;
 Adding the _cell_formula_units_Z data item.

 Antanas Vaitkus,
 2017-08-05

  Added moiety chemical formula from Marsh (2004) paper.
  The summary chemical formula is calculated from moiety formula using
  AdHocParser
  (svn://www.crystallography.net/cod-tools/trunk/Formulae/AdHocParser.yp,
  revision 1441.)

  Andrius Merkys
  2013-11-11
;
_cod_original_sg_symbol_H-M C2/c
_cod_database_code 2102308

loop_
_atom_site_label
_atom_site_type_symbol
_atom_site_fract_x
_atom_site_fract_y
_atom_site_fract_z
N1 N 0.40485 0.34650 0.40945
N2 N 0.36365 0.43400 0.39865
N3 N 0.28690 0.64900 0.38320
N4 N 0.22955 0.44600 0.44085
N5 N 0.19625 0.35400 0.46080
C1 C 0.42520 0.48750 0.38250
C2 C 0.47290 0.46550 0.38245
C3 C 0.48975 0.66550 0.36610
C4 C 0.46155 0.81600 0.32355
C5 C 0.41465 0.85750 0.32570
C6 C 0.39855 0.66800 0.35550
C7 C 0.35840 0.63000 0.36820
C8 C 0.31695 0.74700 0.35940
C9 C 0.31000 0.94850 0.32895
C10 C 0.27035 1.04900 0.32375
C11 C 0.23880 0.95100 0.34705
C12 C 0.24835 0.75150 0.37760
C13 C 0.21685 0.63050 0.40275
C14 C 0.17135 0.66450 0.39550
C15 C 0.13830 0.84000 0.35920
C16 C 0.09240 0.78400 0.36425
C17 C 0.08470 0.63400 0.40635
C18 C 0.11555 0.45350 0.43920
C19 C 0.16135 0.49200 0.43225
